data_7029695
loop_
_publ_author_name
'Ma, Jing'
'Zhao, Ke-Qing'
'Walton, Mark J.'
'Wright, Joseph A.'
'Frese, Josef W. A.'
'Elsegood, Mark R. J.'
'Xing, Qifeng'
'Sun, Wen-Hua'
'Redshaw, Carl'

_publ_section_title
;
 Vanadyl complexes bearing bi-dentate phenoxyimine ligands: synthesis,
 structural studies and ethylene polymerization capability.
;
_journal_issue 22
_journal_name_full 'Dalton transactions (Cambridge, England : 2003)'
_journal_page_first 8300
_journal_page_last 8310
_journal_paper_doi 10.1039/c4dt00021h
_journal_volume 43
_journal_year 2014
_chemical_formula_moiety 'C70 H60 N2 O5 V'
_chemical_formula_sum 'C70 H60 N2 O5 V'
_chemical_formula_weight 1060.14
_chemical_name_systematic
;
 ?
;
_space_group_IT_number 2
_symmetry_cell_setting triclinic
_symmetry_space_group_name_Hall '-P 1'
_symmetry_space_group_name_H-M 'P -1'
_atom_sites_solution_hydrogens geom
_atom_sites_solution_primary direct
_atom_sites_solution_secondary difmap
_audit_creation_method SHELXL-97
_cell_angle_alpha 70.80(3)
_cell_angle_beta 74.35(3)
_cell_angle_gamma 87.75(3)
_cell_formula_units_Z 2
_cell_length_a 12.286(3)
_cell_length_b 13.190(3)
_cell_length_c 19.728(4)
_cell_measurement_reflns_used 30994
_cell_measurement_temperature 173(2)
_cell_measurement_theta_max 25.00
_cell_measurement_theta_min 1.14
_cell_volume 2902.9(13)
_computing_cell_refinement 'CrystalClear (Rigaku Inc., 2007)'
_computing_data_collection 'CrystalClear (Rigaku Inc., 2007)'
_computing_data_reduction 'CrystalClear (Rigaku Inc., 2007)'
_computing_molecular_graphics 'CAMERON (Watkin <i>et al</i>, 1993)'
_computing_publication_material 'SHELX97 (Sheldrick, 1997)'
_computing_structure_refinement 'SHELXL-97 (Sheldrick, 1997)'
_computing_structure_solution 'SHELXS-97 (Sheldrick, 1990)'
_diffrn_ambient_temperature 173(2)
_diffrn_measured_fraction_theta_full 0.996
_diffrn_measured_fraction_theta_max 0.996
_diffrn_measurement_device_type 'Saturn724+ CCD'
_diffrn_measurement_method '\w scans at fixed \c = 45\%'
_diffrn_radiation_monochromator graphite
_diffrn_radiation_source 'fine-focus sealed tube'
_diffrn_radiation_type MoK\a
_diffrn_radiation_wavelength 0.71073
_diffrn_reflns_av_R_equivalents 0.0465
_diffrn_reflns_av_unetI/netI 0.0404
_diffrn_reflns_limit_h_max 14
_diffrn_reflns_limit_h_min -14
_diffrn_reflns_limit_k_max 15
_diffrn_reflns_limit_k_min -15
_diffrn_reflns_limit_l_max 23
_diffrn_reflns_limit_l_min -23
_diffrn_reflns_number 30994
_diffrn_reflns_theta_full 25.00
_diffrn_reflns_theta_max 25.00
_diffrn_reflns_theta_min 1.14
_diffrn_standards_decay_% none
_diffrn_standards_interval_count none
_diffrn_standards_interval_time none
_diffrn_standards_number none
_exptl_absorpt_coefficient_mu 0.224
_exptl_absorpt_correction_T_max 1.0000
_exptl_absorpt_correction_T_min 0.5983
_exptl_absorpt_correction_type empirical
_exptl_absorpt_process_details 'SADABS (Sheldrick, 1996)'
_exptl_crystal_colour red
_exptl_crystal_density_diffrn 1.213
_exptl_crystal_density_method 'not measured'
_exptl_crystal_description Plate
_exptl_crystal_F_000 1114
_exptl_crystal_size_max 0.536
_exptl_crystal_size_mid 0.422
_exptl_crystal_size_min 0.254
_refine_diff_density_max 1.197
_refine_diff_density_min -0.677
_refine_diff_density_rms 0.182
_refine_ls_extinction_method none
_refine_ls_goodness_of_fit_ref 1.092
_refine_ls_hydrogen_treatment mixed
_refine_ls_matrix_type full
_refine_ls_number_parameters 831
_refine_ls_number_reflns 10190
_refine_ls_number_restraints 1338
_refine_ls_restrained_S_all 1.120
_refine_ls_R_factor_gt 0.0782
_refine_ls_shift/su_max 0.000
_refine_ls_shift/su_mean 0.000
_refine_ls_structure_factor_coef Fsqd
_refine_ls_weighting_details 'calc w=1/[\s^2^(Fo^2^)+(0.1679P)^2^+2.4072P] where P=(Fo^2^+2Fc^2^)/3'
_refine_ls_weighting_scheme calc
_refine_ls_wR_factor_gt 0.2248
_refine_ls_wR_factor_ref 0.2527
_reflns_number_gt 9357
_reflns_number_total 10190
_reflns_threshold_expression >2sigma(I)
_cod_data_source_file c4dt00021h2.cif
_cod_data_source_block 9
_cod_depositor_comments
;
The following automatic conversions were performed:

'_symmetry_cell_setting' value 'Triclinic' changed to 'triclinic'
according to
/usr/data/users/saulius/crontab/automatic-downloads/rss-feeds/RSC/lib/dictionaries/cif_core.dic
dictionary named 'cif_core.dic' version 2.4.2 from 2011-04-26.

Automatic conversion script
Id: cif_fix_values 2281 2013-09-26 08:29:07Z andrius 

 Adding full bibliography for 7029687--7029699.cif.
;
_cod_original_cell_volume 2902.9(11)
_cod_database_code 7029695
_refine_ls_r_factor_ref 0.0916

loop_
_symmetry_equiv_pos_as_xyz
'x, y, z'
'-x, -y, -z'

loop_
_atom_site_label
_atom_site_type_symbol
_atom_site_fract_x
_atom_site_fract_y
_atom_site_fract_z
_atom_site_U_iso_or_equiv
_atom_site_adp_type
_atom_site_occupancy
_atom_site_symmetry_multiplicity
_atom_site_calc_flag
_atom_site_refinement_flags
_atom_site_disorder_assembly
_atom_site_disorder_group
V1 V 0.82312(4) 0.41116(4) 0.21582(3) 0.0257(2) Uani 1 1 d U . .
O2 O 0.72808(18) 0.28299(17) 0.24996(13) 0.0330(5) Uani 1 1 d U . .
O1 O 0.85797(19) 0.48901(19) 0.13121(12) 0.0358(5) Uani 1 1 d U . .
O3 O 0.87199(18) 0.43513(18) 0.29390(12) 0.0310(5) Uani 1 1 d U . .
N1 N 0.9601(2) 0.3147(2) 0.19799(14) 0.0295(6) Uani 1 1 d U . .
N2 N 0.6818(2) 0.5006(2) 0.24406(14) 0.0275(5) Uani 1 1 d U . .
C1 C 1.0638(3) 0.3680(3) 0.14587(17) 0.0293(6) Uani 1 1 d U . .
C2 C 1.1167(3) 0.4444(3) 0.16156(19) 0.0341(7) Uani 1 1 d U . .
H2 H 1.0858 0.4594 0.2067 0.041 Uiso 1 1 calc R . .
C3 C 1.2151(3) 0.4992(3) 0.1115(2) 0.0375(7) Uani 1 1 d U . .
H3 H 1.2523 0.5511 0.1225 0.045 Uiso 1 1 calc R . .
C4 C 1.2593(3) 0.4786(3) 0.0455(2) 0.0380(7) Uani 1 1 d U . .
H4 H 1.3272 0.5159 0.0114 0.046 Uiso 1 1 calc R . .
C5 C 1.2044(3) 0.4029(3) 0.02876(18) 0.0341(7) Uani 1 1 d U . .
H5 H 1.2350 0.3897 -0.0170 0.041 Uiso 1 1 calc R . .
C6 C 1.1055(3) 0.3465(3) 0.07812(17) 0.0298(6) Uani 1 1 d U . .
C7 C 1.0391(3) 0.2754(3) 0.05685(17) 0.0313(7) Uani 1 1 d U . .
C8 C 0.9514(3) 0.3167(3) 0.0254(2) 0.0432(8) Uani 1 1 d U . .
H8 H 0.9355 0.3903 0.0166 0.052 Uiso 1 1 calc R . .
C9 C 0.8874(4) 0.2519(3) 0.0068(3) 0.0537(10) Uani 1 1 d U . .
H9 H 0.8274 0.2811 -0.0142 0.064 Uiso 1 1 calc R . .
C10 C 0.9095(4) 0.1460(3) 0.0184(3) 0.0534(10) Uani 1 1 d U . .
H10 H 0.8640 0.1016 0.0062 0.064 Uiso 1 1 calc R . .
C11 C 0.9971(4) 0.1041(3) 0.0475(3) 0.0522(10) Uani 1 1 d U . .
C19 C 0.9563(3) 0.2107(3) 0.22688(18) 0.0328(7) Uani 1 1 d U . .
H19 H 1.0247 0.1759 0.2154 0.039 Uiso 1 1 calc R . .
C20 C 0.8574(3) 0.1439(3) 0.27476(19) 0.0355(7) Uani 1 1 d U . .
C21 C 0.8746(4) 0.0355(3) 0.3113(2) 0.0503(9) Uani 1 1 d U . .
H21 H 0.9494 0.0113 0.3044 0.060 Uiso 1 1 calc R . .
C22 C 0.7851(4) -0.0360(3) 0.3569(3) 0.0564(10) Uani 1 1 d U . .
C24 C 0.8028(6) -0.1527(4) 0.3965(4) 0.0891(18) Uani 1 1 d U . .
H24A H 0.7806 -0.1981 0.3714 0.134 Uiso 1 1 calc R . .
H24B H 0.7564 -0.1743 0.4484 0.134 Uiso 1 1 calc R . .
H24C H 0.8828 -0.1611 0.3954 0.134 Uiso 1 1 calc R . .
C25 C 0.6767(4) 0.0022(3) 0.3647(2) 0.0511(9) Uani 1 1 d U . .
H25 H 0.6146 -0.0467 0.3962 0.061 Uiso 1 1 calc R . .
C26 C 0.6537(3) 0.1078(3) 0.32919(19) 0.0384(8) Uani 1 1 d U . .
C27 C 0.7466(3) 0.1810(3) 0.28427(18) 0.0326(7) Uani 1 1 d U . .
C28 C 0.5317(3) 0.1438(3) 0.3393(2) 0.0447(8) Uani 1 1 d U . .
C29 C 0.4465(4) 0.0515(4) 0.3958(3) 0.0623(12) Uani 1 1 d U . .
H29A H 0.4499 -0.0084 0.3763 0.093 Uiso 1 1 calc R . .
H29B H 0.3698 0.0774 0.4033 0.093 Uiso 1 1 calc R . .
H29C H 0.4658 0.0269 0.4434 0.093 Uiso 1 1 calc R . .
C30 C 0.5173(4) 0.2372(4) 0.3716(3) 0.0584(11) Uani 1 1 d U . .
H30A H 0.5430 0.2160 0.4170 0.088 Uiso 1 1 calc R . .
H30B H 0.4374 0.2538 0.3836 0.088 Uiso 1 1 calc R . .
H30C H 0.5625 0.3009 0.3347 0.088 Uiso 1 1 calc R . .
C31 C 0.4980(3) 0.1747(3) 0.2654(2) 0.0420(8) Uani 1 1 d DU . .
C32 C 0.5676(3) 0.1613(3) 0.2003(2) 0.0451(8) Uani 1 1 d DU . .
H32 H 0.6411 0.1359 0.1998 0.054 Uiso 1 1 calc R . .
C33 C 0.5305(4) 0.1845(4) 0.1359(3) 0.0611(11) Uani 1 1 d DU . .
H33 H 0.5791 0.1744 0.0924 0.073 Uiso 1 1 calc R . .
C34 C 0.4247(4) 0.2219(4) 0.1349(3) 0.0685(13) Uani 1 1 d DU . .
H34 H 0.3994 0.2367 0.0914 0.082 Uiso 1 1 calc R . .
C35 C 0.3562(4) 0.2374(4) 0.1981(3) 0.0708(13) Uani 1 1 d DU . .
H35 H 0.2834 0.2643 0.1978 0.085 Uiso 1 1 calc R . .
C36 C 0.3920(4) 0.2144(4) 0.2614(3) 0.0616(11) Uani 1 1 d DU . .
H36 H 0.3427 0.2259 0.3042 0.074 Uiso 1 1 calc R . .
C37 C 0.6187(2) 0.5413(2) 0.19045(16) 0.0268(6) Uani 1 1 d U A .
C38 C 0.5708(3) 0.4698(3) 0.16723(18) 0.0310(7) Uani 1 1 d U . .
H38 H 0.5804 0.3950 0.1867 0.037 Uiso 1 1 calc R . .
C39 C 0.5087(3) 0.5073(3) 0.11565(19) 0.0350(7) Uani 1 1 d U . .
H39 H 0.4743 0.4580 0.1007 0.042 Uiso 1 1 calc R . .
C40 C 0.4967(3) 0.6166(3) 0.0858(2) 0.0403(8) Uani 1 1 d U . .
H40 H 0.4542 0.6425 0.0504 0.048 Uiso 1 1 calc R . .
C41 C 0.5461(3) 0.6869(3) 0.1074(2) 0.0414(8) Uani 1 1 d U A .
H41 H 0.5370 0.7617 0.0866 0.050 Uiso 1 1 calc R . .
C42 C 0.6100(3) 0.6530(3) 0.15933(18) 0.0339(7) Uani 1 1 d U . .
C43 C 0.6567(9) 0.7357(12) 0.1758(8) 0.036(2) Uani 0.513(5) 1 d PU A 1
C44 C 0.7731(10) 0.7572(9) 0.1480(6) 0.053(2) Uani 0.513(5) 1 d PU A 1
H44 H 0.8177 0.7159 0.1205 0.064 Uiso 0.513(5) 1 calc PR A 1
C55 C 0.6537(3) 0.5291(3) 0.30292(18) 0.0308(7) Uani 1 1 d U . .
H55 H 0.5892 0.5709 0.3085 0.037 Uiso 1 1 calc R . .
C56 C 0.7108(3) 0.5036(3) 0.36106(18) 0.0341(7) Uani 1 1 d U . .
C57 C 0.6576(3) 0.5334(3) 0.4245(2) 0.0419(8) Uani 1 1 d U . .
H57 H 0.5880 0.5678 0.4266 0.050 Uiso 1 1 calc R . .
C58 C 0.7050(3) 0.5135(3) 0.4829(2) 0.0404(8) Uani 1 1 d U . .
C59 C 0.6511(4) 0.5467(4) 0.5500(2) 0.0568(11) Uani 1 1 d U . .
H59A H 0.5812 0.5825 0.5439 0.085 Uiso 1 1 calc R . .
H59B H 0.7035 0.5963 0.5549 0.085 Uiso 1 1 calc R . .
H59C H 0.6333 0.4829 0.5949 0.085 Uiso 1 1 calc R . .
C60 C 0.8058(3) 0.4608(3) 0.47810(18) 0.0358(7) Uani 1 1 d U . .
H60 H 0.8373 0.4444 0.5192 0.043 Uiso 1 1 calc R . .
C61 C 0.8160(3) 0.4561(3) 0.35543(17) 0.0303(7) Uani 1 1 d U . .
C62 C 0.8639(3) 0.4305(3) 0.41695(17) 0.0300(6) Uani 1 1 d U . .
C63 C 0.9749(3) 0.3729(3) 0.41503(18) 0.0327(7) Uani 1 1 d U . .
C64 C 0.9642(3) 0.2680(3) 0.3983(2) 0.0449(8) Uani 1 1 d U . .
H64A H 0.8902 0.2313 0.4274 0.067 Uiso 1 1 calc R . .
H64B H 1.0243 0.2211 0.4119 0.067 Uiso 1 1 calc R . .
H64C H 0.9713 0.2849 0.3450 0.067 Uiso 1 1 calc R . .
C65 C 1.0016(3) 0.3400(3) 0.49142(19) 0.0404(8) Uani 1 1 d U . .
H65A H 1.0102 0.4045 0.5042 0.061 Uiso 1 1 calc R . .
H65B H 1.0720 0.3021 0.4887 0.061 Uiso 1 1 calc R . .
H65C H 0.9395 0.2927 0.5298 0.061 Uiso 1 1 calc R . .
C66 C 1.0755(3) 0.4476(3) 0.35936(18) 0.0361(7) Uani 1 1 d DU . .
C67 C 1.0743(4) 0.5576(3) 0.3438(2) 0.0523(10) Uani 1 1 d DU . .
H67 H 1.0068 0.5879 0.3637 0.063 Uiso 1 1 calc R . .
C68 C 1.1685(4) 0.6250(4) 0.2998(3) 0.0711(13) Uani 1 1 d DU . .
H68 H 1.1660 0.7004 0.2901 0.085 Uiso 1 1 calc R . .
C69 C 1.2668(4) 0.5809(5) 0.2702(2) 0.0663(13) Uani 1 1 d DU . .
H69 H 1.3320 0.6262 0.2396 0.080 Uiso 1 1 calc R . .
C70 C 1.2699(3) 0.4735(5) 0.2847(2) 0.0603(11) Uani 1 1 d DU . .
H70 H 1.3374 0.4439 0.2641 0.072 Uiso 1 1 calc R . .
C71 C 1.1754(3) 0.4056(4) 0.3294(2) 0.0499(9) Uani 1 1 d DU . .
H71 H 1.1791 0.3302 0.3395 0.060 Uiso 1 1 calc R . .
C1A C 0.5963(10) 0.7986(8) 0.2142(6) 0.0459(18) Uani 0.513(5) 1 d PU A 1
C1B C 0.8252(10) 0.8405(10) 0.1607(7) 0.067(2) Uani 0.513(5) 1 d PU A 1
H1B H 0.9047 0.8556 0.1422 0.080 Uiso 0.513(5) 1 calc PR A 1
C1C C 0.4122(11) 0.8180(8) 0.2830(6) 0.069(2) Uani 0.513(5) 1 d PDU A 1
O5' O 0.4825(6) 0.7676(7) 0.2450(5) 0.0772(18) Uani 0.513(5) 1 d PU A 1
C1E C 0.6434(9) 0.8809(7) 0.2274(5) 0.0496(18) Uani 0.513(5) 1 d PU A 1
H1E H 0.5984 0.9231 0.2540 0.059 Uiso 0.513(5) 1 calc PR A 1
C1F C 0.3564(7) 0.9071(7) 0.2540(6) 0.063(2) Uani 0.513(5) 1 d PDU A 1
H1F H 0.3775 0.9413 0.2014 0.075 Uiso 0.513(5) 1 calc PR A 1
C1H C 0.3006(14) 0.8115(13) 0.4085(9) 0.084(3) Uani 0.513(5) 1 d PDU A 1
H1H H 0.2865 0.7833 0.4612 0.100 Uiso 0.513(5) 1 calc PR A 1
C1I C 0.2447(10) 0.8975(10) 0.3720(7) 0.085(3) Uani 0.513(5) 1 d PDU A 1
H1I H 0.1824 0.9216 0.4023 0.102 Uiso 0.513(5) 1 calc PR A 1
C1J C 0.2705(9) 0.9506(9) 0.2969(6) 0.076(2) Uani 0.513(5) 1 d PDU A 1
H1J H 0.2330 1.0123 0.2755 0.091 Uiso 0.513(5) 1 calc PR A 1
C1K C 0.7584(11) 0.8988(9) 0.2001(7) 0.055(2) Uani 0.513(5) 1 d PU A 1
H1K H 0.7934 0.9544 0.2091 0.066 Uiso 0.513(5) 1 calc PR A 1
C1L C 0.3762(10) 0.7729(10) 0.3616(7) 0.083(2) Uani 0.513(5) 1 d PDU A 1
H1L H 0.4093 0.7083 0.3835 0.100 Uiso 0.513(5) 1 calc PR A 1
O5 O 0.5296(9) 0.8221(7) 0.2164(5) 0.0690(18) Uani 0.487(5) 1 d PU A 2
C1P C 0.4728(11) 0.8040(10) 0.2983(7) 0.073(2) Uani 0.487(5) 1 d PU A 2
C1G C 0.3678(12) 0.8350(12) 0.3053(9) 0.081(2) Uani 0.487(5) 1 d PU A 2
H1G H 0.3400 0.8662 0.2629 0.098 Uiso 0.487(5) 1 calc PR A 2
C1M C 0.5196(10) 0.7623(8) 0.3538(6) 0.070(2) Uani 0.487(5) 1 d PU A 2
H1M H 0.5964 0.7434 0.3442 0.084 Uiso 0.487(5) 1 calc PR A 2
C1Q C 0.2920(17) 0.8185(16) 0.3852(10) 0.086(3) Uani 0.487(5) 1 d PU A 2
H1Q H 0.2151 0.8366 0.3965 0.103 Uiso 0.487(5) 1 calc PR A 2
C1R C 0.4553(11) 0.7465(9) 0.4260(7) 0.083(3) Uani 0.487(5) 1 d PU A 2
H1R H 0.4864 0.7160 0.4670 0.100 Uiso 0.487(5) 1 calc PR A 2
C1S C 0.3489(12) 0.7752(11) 0.4366(9) 0.089(3) Uani 0.487(5) 1 d PU A 2
H1S H 0.3076 0.7638 0.4870 0.107 Uiso 0.487(5) 1 calc PR A 2
C1T C 0.6476(10) 0.8117(8) 0.2020(6) 0.049(2) Uani 0.487(5) 1 d PU A 2
C1U C 0.7095(14) 0.8854(10) 0.2108(7) 0.059(3) Uani 0.487(5) 1 d PU A 2
H1U H 0.6744 0.9404 0.2290 0.070 Uiso 0.487(5) 1 calc PR A 2
C43A C 0.6902(10) 0.7308(12) 0.1744(9) 0.035(2) Uani 0.487(5) 1 d PU A 2
C1V C 0.8288(11) 0.8792(9) 0.1922(6) 0.062(2) Uani 0.487(5) 1 d PU A 2
H1V H 0.8756 0.9305 0.1971 0.074 Uiso 0.487(5) 1 calc PR A 2
C1W C 0.8762(9) 0.7961(7) 0.1665(5) 0.0518(18) Uani 0.487(5) 1 d PU A 2
H1W H 0.9558 0.7894 0.1553 0.062 Uiso 0.487(5) 1 calc PR A 2
C44A C 0.8079(8) 0.7230(7) 0.1571(5) 0.0379(18) Uani 0.487(5) 1 d PU A 2
H44A H 0.8411 0.6675 0.1388 0.045 Uiso 0.487(5) 1 calc PR A 2
C12 C 1.2057(4) 0.0470(3) 0.0842(2) 0.0518(10) Uani 1 1 d DU . .
C13 C 1.3411(5) 0.0006(5) -0.0104(3) 0.0779(14) Uani 1 1 d DU . .
H13 H 1.3828 0.0171 -0.0613 0.094 Uiso 1 1 calc R . .
C14 C 1.3517(6) -0.0904(5) 0.0403(3) 0.0856(16) Uani 1 1 d DU . .
H14 H 1.4147 -0.1312 0.0277 0.103 Uiso 1 1 calc R . .
C15 C 1.2693(5) 0.0688(5) 0.0124(3) 0.0791(14) Uani 1 1 d DU . .
H15 H 1.2622 0.1359 -0.0232 0.095 Uiso 1 1 calc R . .
C16 C 1.2780(8) -0.1308(7) 0.1104(4) 0.130(3) Uani 1 1 d DU . .
H16 H 1.2807 -0.2026 0.1417 0.156 Uiso 1 1 calc R . .
C17 C 1.1926(8) -0.0557(6) 0.1354(4) 0.121(2) Uani 1 1 d DU . .
H17 H 1.1357 -0.0769 0.1816 0.145 Uiso 1 1 calc R . .
H11 H 1.017(5) 0.030(5) 0.055(3) 0.076(16) Uiso 1 1 d . . .
O4 O 1.1437(3) 0.1268(3) 0.1034(2) 0.0677(9) Uani 1 1 d U . .
C18 C 1.0602(3) 0.1686(3) 0.0672(2) 0.0414(8) Uani 1 1 d U . .

loop_
_atom_site_aniso_label
_atom_site_aniso_U_11
_atom_site_aniso_U_22
_atom_site_aniso_U_33
_atom_site_aniso_U_23
_atom_site_aniso_U_13
_atom_site_aniso_U_12
V1 0.0252(3) 0.0301(3) 0.0236(3) -0.0119(2) -0.0059(2) 0.0032(2)
O2 0.0304(11) 0.0303(11) 0.0387(12) -0.0126(9) -0.0086(9) 0.0015(9)
O1 0.0324(12) 0.0454(13) 0.0276(12) -0.0115(10) -0.0064(9) 0.0081(10)
O3 0.0284(11) 0.0409(12) 0.0274(11) -0.0172(9) -0.0067(9) 0.0054(9)
N1 0.0289(13) 0.0370(14) 0.0258(13) -0.0145(11) -0.0081(10) 0.0058(11)
N2 0.0255(12) 0.0299(13) 0.0274(13) -0.0108(10) -0.0061(10) 0.0029(10)
C1 0.0251(14) 0.0376(16) 0.0278(15) -0.0142(12) -0.0081(12) 0.0096(12)
C2 0.0308(16) 0.0457(18) 0.0332(16) -0.0214(14) -0.0110(13) 0.0068(13)
C3 0.0301(16) 0.0479(19) 0.0411(18) -0.0210(15) -0.0124(14) 0.0016(14)
C4 0.0266(15) 0.0501(19) 0.0383(17) -0.0166(15) -0.0082(13) 0.0022(14)
C5 0.0320(16) 0.0455(18) 0.0277(15) -0.0170(13) -0.0080(13) 0.0099(13)
C6 0.0296(15) 0.0349(15) 0.0290(15) -0.0147(12) -0.0108(12) 0.0102(12)
C7 0.0323(15) 0.0353(16) 0.0289(15) -0.0144(12) -0.0086(12) 0.0076(13)
C8 0.0438(19) 0.0378(18) 0.058(2) -0.0210(16) -0.0252(17) 0.0117(15)
C9 0.048(2) 0.052(2) 0.079(3) -0.029(2) -0.037(2) 0.0129(17)
C10 0.050(2) 0.050(2) 0.076(3) -0.0330(19) -0.028(2) 0.0021(17)
C11 0.060(2) 0.041(2) 0.067(2) -0.0290(18) -0.024(2) 0.0109(17)
C19 0.0331(16) 0.0379(16) 0.0342(16) -0.0182(13) -0.0139(13) 0.0119(13)
C20 0.0425(17) 0.0340(16) 0.0350(16) -0.0122(13) -0.0179(14) 0.0064(14)
C21 0.059(2) 0.0422(19) 0.053(2) -0.0129(17) -0.0262(18) 0.0100(17)
C22 0.065(2) 0.041(2) 0.061(2) -0.0007(18) -0.032(2) 0.0002(18)
C24 0.096(4) 0.049(3) 0.105(4) 0.011(3) -0.046(3) 0.002(3)
C25 0.059(2) 0.0408(19) 0.048(2) -0.0031(16) -0.0199(18) -0.0089(17)
C26 0.0452(18) 0.0384(17) 0.0342(16) -0.0128(14) -0.0133(14) -0.0027(14)
C27 0.0398(17) 0.0325(15) 0.0288(15) -0.0129(12) -0.0115(13) 0.0017(13)
C28 0.0438(19) 0.0417(18) 0.0431(19) -0.0121(15) -0.0038(15) -0.0096(15)
C29 0.050(2) 0.063(3) 0.057(3) -0.002(2) -0.007(2) -0.020(2)
C30 0.050(2) 0.069(3) 0.056(3) -0.034(2) 0.0023(19) -0.006(2)
C31 0.0415(18) 0.0327(16) 0.051(2) -0.0141(15) -0.0115(15) -0.0005(14)
C32 0.051(2) 0.0432(19) 0.053(2) -0.0234(16) -0.0236(17) 0.0094(16)
C33 0.076(3) 0.062(2) 0.061(2) -0.028(2) -0.034(2) 0.010(2)
C34 0.070(3) 0.063(3) 0.079(3) -0.012(2) -0.046(2) 0.003(2)
C35 0.050(2) 0.059(2) 0.095(3) -0.002(2) -0.035(2) 0.005(2)
C36 0.043(2) 0.055(2) 0.074(3) -0.010(2) -0.009(2) 0.0023(18)
C37 0.0229(14) 0.0308(15) 0.0246(14) -0.0089(11) -0.0037(11) 0.0049(11)
C38 0.0256(14) 0.0333(15) 0.0319(15) -0.0105(12) -0.0043(12) 0.0006(12)
C39 0.0226(14) 0.0453(18) 0.0352(16) -0.0116(14) -0.0068(12) -0.0002(13)
C40 0.0286(16) 0.0489(19) 0.0352(17) -0.0037(14) -0.0083(13) 0.0047(14)
C41 0.0419(18) 0.0345(17) 0.0366(18) -0.0031(14) -0.0049(15) 0.0116(14)
C42 0.0376(16) 0.0302(15) 0.0295(15) -0.0100(12) -0.0020(13) 0.0040(13)
C43 0.039(4) 0.034(3) 0.034(3) -0.008(2) -0.010(4) 0.000(4)
C44 0.052(4) 0.053(4) 0.056(3) -0.026(3) -0.006(3) -0.013(3)
C55 0.0259(15) 0.0354(16) 0.0321(16) -0.0154(13) -0.0049(12) 0.0052(12)
C56 0.0326(16) 0.0446(17) 0.0296(15) -0.0205(13) -0.0055(13) 0.0020(13)
C57 0.0337(17) 0.062(2) 0.0368(18) -0.0292(16) -0.0045(14) 0.0063(15)
C58 0.0343(17) 0.059(2) 0.0338(17) -0.0275(16) -0.0039(14) 0.0002(15)
C59 0.044(2) 0.096(3) 0.045(2) -0.045(2) -0.0101(18) 0.008(2)
C60 0.0333(16) 0.0492(18) 0.0265(15) -0.0153(14) -0.0060(13) -0.0073(14)
C61 0.0302(15) 0.0362(16) 0.0252(14) -0.0128(12) -0.0047(12) -0.0016(12)
C62 0.0301(15) 0.0347(15) 0.0263(14) -0.0128(12) -0.0055(12) -0.0028(12)
C63 0.0291(15) 0.0418(17) 0.0278(15) -0.0119(13) -0.0081(12) 0.0007(13)
C64 0.050(2) 0.0422(19) 0.047(2) -0.0171(16) -0.0178(17) 0.0044(16)
C65 0.0387(18) 0.052(2) 0.0312(17) -0.0126(15) -0.0116(14) 0.0013(15)
C66 0.0320(16) 0.0540(19) 0.0253(15) -0.0155(14) -0.0088(13) -0.0033(14)
C67 0.051(2) 0.058(2) 0.042(2) -0.0220(17) 0.0068(17) -0.0135(18)
C68 0.072(3) 0.072(3) 0.059(3) -0.025(2) 0.007(2) -0.028(2)
C69 0.049(2) 0.099(3) 0.044(2) -0.021(2) 0.0014(18) -0.030(2)
C70 0.0337(19) 0.107(3) 0.037(2) -0.023(2) -0.0050(16) -0.006(2)
C71 0.0368(18) 0.073(2) 0.0375(19) -0.0156(17) -0.0095(15) 0.0047(17)
C1A 0.044(4) 0.041(3) 0.057(3) -0.026(3) -0.008(3) -0.003(3)
C1B 0.061(4) 0.066(4) 0.073(4) -0.033(3) -0.003(4) -0.017(3)
C1C 0.068(4) 0.064(3) 0.086(4) -0.052(3) -0.007(3) -0.001(3)
O5' 0.062(3) 0.073(3) 0.104(4) -0.061(3) 0.005(3) -0.002(3)
C1E 0.048(4) 0.042(3) 0.061(4) -0.026(3) -0.007(3) -0.007(3)
C1F 0.063(4) 0.054(4) 0.082(4) -0.042(3) -0.010(4) -0.008(3)
C1H 0.079(4) 0.082(4) 0.089(5) -0.031(4) -0.013(4) -0.030(4)
C1I 0.070(4) 0.084(5) 0.103(5) -0.045(4) -0.005(4) -0.025(4)
C1J 0.069(5) 0.067(4) 0.102(5) -0.042(4) -0.020(4) -0.001(4)
C1K 0.051(5) 0.055(4) 0.069(4) -0.038(3) -0.009(4) -0.017(4)
C1L 0.081(4) 0.068(4) 0.098(4) -0.032(3) -0.014(4) -0.014(3)
O5 0.076(4) 0.056(3) 0.069(3) -0.030(3) -0.001(3) 0.015(3)
C1P 0.074(4) 0.066(3) 0.088(4) -0.046(3) -0.012(3) -0.003(3)
C1G 0.079(4) 0.078(4) 0.095(4) -0.043(4) -0.018(4) -0.009(4)
C1M 0.078(5) 0.051(4) 0.072(5) -0.026(4) 0.002(4) 0.007(4)
C1Q 0.078(4) 0.083(4) 0.098(5) -0.035(4) -0.013(4) -0.028(4)
C1R 0.094(5) 0.061(4) 0.079(5) -0.025(4) 0.006(4) -0.004(4)
C1S 0.083(5) 0.074(4) 0.098(5) -0.026(4) -0.005(4) -0.016(4)
C1T 0.054(4) 0.043(3) 0.049(3) -0.017(3) -0.010(3) 0.003(3)
C1U 0.063(5) 0.052(4) 0.063(4) -0.031(3) -0.005(4) -0.003(4)
C43A 0.044(4) 0.029(3) 0.033(3) -0.013(2) -0.008(4) -0.006(4)
C1V 0.067(4) 0.057(4) 0.067(4) -0.032(3) -0.012(4) -0.012(4)
C1W 0.059(4) 0.044(4) 0.058(4) -0.019(3) -0.021(3) -0.007(3)
C44A 0.043(4) 0.033(3) 0.041(3) -0.012(3) -0.017(3) 0.000(3)
C12 0.074(2) 0.049(2) 0.054(2) -0.0295(17) -0.0403(19) 0.0302(18)
C13 0.068(3) 0.084(3) 0.079(3) -0.027(3) -0.018(2) 0.011(3)
C14 0.101(4) 0.103(4) 0.070(3) -0.037(3) -0.047(3) 0.044(3)
C15 0.083(3) 0.063(3) 0.083(3) -0.028(2) -0.004(3) -0.006(2)
C16 0.163(5) 0.118(4) 0.088(4) -0.007(3) -0.044(4) 0.080(4)
C17 0.174(5) 0.106(4) 0.071(3) -0.024(3) -0.028(4) 0.049(4)
O4 0.093(2) 0.0648(18) 0.085(2) -0.0504(16) -0.0615(18) 0.0477(17)
C18 0.0506(19) 0.0416(18) 0.0465(19) -0.0265(15) -0.0240(16) 0.0180(15)

loop_
_atom_type_symbol
_atom_type_description
_atom_type_scat_dispersion_real
_atom_type_scat_dispersion_imag
_atom_type_scat_source
C C 0.0033 0.0016 'International Tables Vol C Tables 4.2.6.8 and 6.1.1.4'
H H 0.0000 0.0000 'International Tables Vol C Tables 4.2.6.8 and 6.1.1.4'
N N 0.0061 0.0033 'International Tables Vol C Tables 4.2.6.8 and 6.1.1.4'
O O 0.0106 0.0060 'International Tables Vol C Tables 4.2.6.8 and 6.1.1.4'
V V 0.3005 0.5294 'International Tables Vol C Tables 4.2.6.8 and 6.1.1.4'

loop_
_geom_angle_atom_site_label_1
_geom_angle_atom_site_label_2
_geom_angle_atom_site_label_3
_geom_angle
O1 V1 O2 123.33(12)
O1 V1 O3 123.94(12)
O2 V1 O3 112.73(10)
O1 V1 N1 92.93(11)
O2 V1 N1 86.76(10)
O3 V1 N1 89.74(10)
O1 V1 N2 92.14(11)
O2 V1 N2 90.98(10)
O3 V1 N2 86.90(10)
N1 V1 N2 174.89(10)
C27 O2 V1 130.7(2)
C61 O3 V1 132.3(2)
C19 N1 C1 118.0(3)
C19 N1 V1 125.1(2)
C1 N1 V1 116.8(2)
C55 N2 C37 117.3(3)
C55 N2 V1 125.1(2)
C37 N2 V1 117.29(19)
C2 C1 C6 121.5(3)
C2 C1 N1 118.5(3)
C6 C1 N1 119.9(3)
C1 C2 C3 119.8(3)
C1 C2 H2 120.1
C3 C2 H2 120.1
C4 C3 C2 120.2(3)
C4 C3 H3 119.9
C2 C3 H3 119.9
C3 C4 C5 120.0(3)
C3 C4 H4 120.0
C5 C4 H4 120.0
C6 C5 C4 121.0(3)
C6 C5 H5 119.5
C4 C5 H5 119.5
C5 C6 C1 117.5(3)
C5 C6 C7 121.2(3)
C1 C6 C7 121.0(3)
C18 C7 C8 117.5(3)
C18 C7 C6 122.8(3)
C8 C7 C6 119.6(3)
C9 C8 C7 120.6(3)
C9 C8 H8 119.7
C7 C8 H8 119.7
C10 C9 C8 120.7(4)
C10 C9 H9 119.7
C8 C9 H9 119.7
C11 C10 C9 119.9(4)
C11 C10 H10 120.0
C9 C10 H10 120.0
C10 C11 C18 119.5(4)
C10 C11 H11 122(3)
C18 C11 H11 118(3)
N1 C19 C20 125.4(3)
N1 C19 H19 117.3
C20 C19 H19 117.3
C21 C20 C27 120.0(3)
C21 C20 C19 116.7(3)
C27 C20 C19 123.3(3)
C22 C21 C20 121.3(4)
C22 C21 H21 119.3
C20 C21 H21 119.3
C21 C22 C25 117.6(4)
C21 C22 C24 121.7(4)
C25 C22 C24 120.7(4)
C22 C24 H24A 109.5
C22 C24 H24B 109.5
H24A C24 H24B 109.5
C22 C24 H24C 109.5
H24A C24 H24C 109.5
H24B C24 H24C 109.5
C22 C25 C26 124.0(4)
C22 C25 H25 118.0
C26 C25 H25 118.0
C25 C26 C27 117.7(3)
C25 C26 C28 121.2(3)
C27 C26 C28 121.0(3)
O2 C27 C20 121.2(3)
O2 C27 C26 119.5(3)
C20 C27 C26 119.3(3)
C26 C28 C31 111.2(3)
C26 C28 C30 110.0(3)
C31 C28 C30 111.8(3)
C26 C28 C29 111.0(3)
C31 C28 C29 106.1(3)
C30 C28 C29 106.6(3)
C28 C29 H29A 109.5
C28 C29 H29B 109.5
H29A C29 H29B 109.5
C28 C29 H29C 109.5
H29A C29 H29C 109.5
H29B C29 H29C 109.5
C28 C30 H30A 109.5
C28 C30 H30B 109.5
H30A C30 H30B 109.5
C28 C30 H30C 109.5
H30A C30 H30C 109.5
H30B C30 H30C 109.5
C36 C31 C32 116.1(4)
C36 C31 C28 120.6(4)
C32 C31 C28 123.2(3)
C31 C32 C33 121.1(4)
C31 C32 H32 119.5
C33 C32 H32 119.5
C34 C33 C32 120.7(5)
C34 C33 H33 119.6
C32 C33 H33 119.6
C33 C34 C35 118.8(4)
C33 C34 H34 120.6
C35 C34 H34 120.6
C36 C35 C34 120.7(4)
C36 C35 H35 119.7
C34 C35 H35 119.7
C35 C36 C31 122.5(5)
C35 C36 H36 118.7
C31 C36 H36 118.7
C38 C37 C42 120.7(3)
C38 C37 N2 119.0(3)
C42 C37 N2 120.3(3)
C39 C38 C37 120.1(3)
C39 C38 H38 119.9
C37 C38 H38 119.9
C38 C39 C40 120.1(3)
C38 C39 H39 120.0
C40 C39 H39 120.0
C41 C40 C39 119.7(3)
C41 C40 H40 120.1
C39 C40 H40 120.1
C40 C41 C42 122.4(3)
C40 C41 H41 118.8
C42 C41 H41 118.8
C41 C42 C37 117.0(3)
C41 C42 C43 115.8(6)
C37 C42 C43 127.2(6)
C41 C42 C43A 124.5(6)
C37 C42 C43A 117.5(6)
C1A C43 C44 117.6(13)
C1A C43 C42 125.4(9)
C44 C43 C42 116.9(12)
C43 C44 C1B 120.0(12)
C43 C44 H44 120.0
C1B C44 H44 120.0
N2 C55 C56 126.3(3)
N2 C55 H55 116.8
C56 C55 H55 116.8
C61 C56 C57 120.4(3)
C61 C56 C55 123.2(3)
C57 C56 C55 116.4(3)
C58 C57 C56 121.2(3)
C58 C57 H57 119.4
C56 C57 H57 119.4
C57 C58 C60 117.4(3)
C57 C58 C59 121.9(3)
C60 C58 C59 120.6(3)
C58 C59 H59A 109.5
C58 C59 H59B 109.5
H59A C59 H59B 109.5
C58 C59 H59C 109.5
H59A C59 H59C 109.5
H59B C59 H59C 109.5
C58 C60 C62 124.6(3)
C58 C60 H60 117.7
C62 C60 H60 117.7
O3 C61 C56 121.6(3)
O3 C61 C62 119.4(3)
C56 C61 C62 119.0(3)
C60 C62 C61 117.2(3)
C60 C62 C63 122.0(3)
C61 C62 C63 120.8(3)
C62 C63 C66 111.0(3)
C62 C63 C64 109.6(3)
C66 C63 C64 112.7(3)
C62 C63 C65 111.5(3)
C66 C63 C65 105.5(3)
C64 C63 C65 106.5(3)
C63 C64 H64A 109.5
C63 C64 H64B 109.5
H64A C64 H64B 109.5
C63 C64 H64C 109.5
H64A C64 H64C 109.5
H64B C64 H64C 109.5
C63 C65 H65A 109.5
C63 C65 H65B 109.5
H65A C65 H65B 109.5
C63 C65 H65C 109.5
H65A C65 H65C 109.5
H65B C65 H65C 109.5
C67 C66 C71 117.8(3)
C67 C66 C63 121.1(3)
C71 C66 C63 120.7(3)
C66 C67 C68 121.8(4)
C66 C67 H67 119.1
C68 C67 H67 119.1
C67 C68 C69 119.1(5)
C67 C68 H68 120.4
C69 C68 H68 120.4
C70 C69 C68 120.1(4)
C70 C69 H69 120.0
C68 C69 H69 120.0
C69 C70 C71 120.8(4)
C69 C70 H70 119.6
C71 C70 H70 119.6
C66 C71 C70 120.3(4)
C66 C71 H71 119.8
C70 C71 H71 119.8
C43 C1A C1E 124.3(11)
C43 C1A O5' 114.5(9)
C1E C1A O5' 121.1(10)
C1K C1B C44 118.5(10)
C1K C1B H1B 120.8
C44 C1B H1B 120.8
O5' C1C C1F 126.0(11)
O5' C1C C1L 119.4(11)
C1F C1C C1L 114.2(11)
C1C O5' C1A 123.0(9)
C1K C1E C1A 116.6(10)
C1K C1E H1E 121.7
C1A C1E H1E 121.7
C1C C1F C1J 124.1(11)
C1C C1F H1F 117.9
C1J C1F H1F 117.9
C1L C1H C1I 112.9(14)
C1L C1H H1H 123.5
C1I C1H H1H 123.5
C1J C1I C1H 126.5(13)
C1J C1I H1I 116.8
C1H C1I H1I 116.8
C1I C1J C1F 114.8(11)
C1I C1J H1J 122.6
C1F C1J H1J 122.6
C1B C1K C1E 123.0(10)
C1B C1K H1K 118.5
C1E C1K H1K 118.5
C1H C1L C1C 126.9(14)
C1H C1L H1L 116.5
C1C C1L H1L 116.5
C1T O5 C1P 112.3(10)
C1G C1P C1M 125.5(13)
C1G C1P O5 108.7(13)
C1M C1P O5 125.8(11)
C1P C1G C1Q 117.5(15)
C1P C1G H1G 121.3
C1Q C1G H1G 121.3
C1P C1M C1R 119.0(12)
C1P C1M H1M 120.5
C1R C1M H1M 120.5
C1S C1Q C1G 111.4(16)
C1S C1Q H1Q 124.3
C1G C1Q H1Q 124.3
C1S C1R C1M 118.3(14)
C1S C1R H1R 120.8
C1M C1R H1R 120.8
C1R C1S C1Q 128.3(16)
C1R C1S H1S 115.9
C1Q C1S H1S 115.9
C1U C1T C43A 125.4(12)
C1U C1T O5 117.9(11)
C43A C1T O5 116.5(10)
C1T C1U C1V 118.2(11)
C1T C1U H1U 120.9
C1V C1U H1U 120.9
C1T C43A C44A 116.8(12)
C1T C43A C42 121.6(9)
C44A C43A C42 121.5(11)
C1W C1V C1U 118.7(10)
C1W C1V H1V 120.6
C1U C1V H1V 120.6
C44A C1W C1V 120.6(10)
C44A C1W H1W 119.7
C1V C1W H1W 119.7
C1W C44A C43A 120.3(11)
C1W C44A H44A 119.9
C43A C44A H44A 119.9
C15 C12 O4 118.5(4)
C15 C12 C17 121.7(5)
O4 C12 C17 119.4(5)
C14 C13 C15 117.2(6)
C14 C13 H13 121.4
C15 C13 H13 121.4
C13 C14 C16 124.7(6)
C13 C14 H14 117.7
C16 C14 H14 117.7
C13 C15 C12 123.3(6)
C13 C15 H15 118.4
C12 C15 H15 118.4
C14 C16 C17 116.9(6)
C14 C16 H16 121.5
C17 C16 H16 121.5
C12 C17 C16 113.2(6)
C12 C17 H17 123.4
C16 C17 H17 123.4
C12 O4 C18 117.9(3)
C7 C18 C11 121.8(3)
C7 C18 O4 116.7(3)
C11 C18 O4 121.4(3)

loop_
_geom_bond_atom_site_label_1
_geom_bond_atom_site_label_2
_geom_bond_distance
V1 O1 1.595(2)
V1 O2 1.912(2)
V1 O3 1.915(2)
V1 N1 2.093(3)
V1 N2 2.113(3)
O2 C27 1.334(4)
O3 C61 1.333(4)
N1 C19 1.298(4)
N1 C1 1.436(4)
N2 C55 1.292(4)
N2 C37 1.430(4)
C1 C2 1.378(5)
C1 C6 1.414(4)
C2 C3 1.383(5)
C2 H2 0.9500
C3 C4 1.379(5)
C3 H3 0.9500
C4 C5 1.398(5)
C4 H4 0.9500
C5 C6 1.390(5)
C5 H5 0.9500
C6 C7 1.492(4)
C7 C18 1.381(5)
C7 C8 1.391(5)
C8 C9 1.377(5)
C8 H8 0.9500
C9 C10 1.368(6)
C9 H9 0.9500
C10 C11 1.368(6)
C10 H10 0.9500
C11 C18 1.382(6)
C11 H11 0.96(6)
C19 C20 1.436(5)
C19 H19 0.9500
C20 C21 1.411(5)
C20 C27 1.413(5)
C21 C22 1.377(6)
C21 H21 0.9500
C22 C25 1.393(6)
C22 C24 1.517(6)
C24 H24A 0.9800
C24 H24B 0.9800
C24 H24C 0.9800
C25 C26 1.394(5)
C25 H25 0.9500
C26 C27 1.414(5)
C26 C28 1.535(5)
C28 C31 1.543(6)
C28 C30 1.547(6)
C28 C29 1.550(5)
C29 H29A 0.9800
C29 H29B 0.9800
C29 H29C 0.9800
C30 H30A 0.9800
C30 H30B 0.9800
C30 H30C 0.9800
C31 C36 1.397(6)
C31 C32 1.399(5)
C32 C33 1.400(6)
C32 H32 0.9500
C33 C34 1.374(7)
C33 H33 0.9500
C34 C35 1.375(8)
C34 H34 0.9500
C35 C36 1.372(7)
C35 H35 0.9500
C36 H36 0.9500
C37 C38 1.385(4)
C37 C42 1.409(4)
C38 C39 1.385(5)
C38 H38 0.9500
C39 C40 1.386(5)
C39 H39 0.9500
C40 C41 1.362(6)
C40 H40 0.9500
C41 C42 1.404(5)
C41 H41 0.9500
C42 C43 1.418(18)
C42 C43A 1.597(16)
C43 C1A 1.368(19)
C43 C44 1.390(14)
C44 C1B 1.415(15)
C44 H44 0.9500
C55 C56 1.443(5)
C55 H55 0.9500
C56 C61 1.407(5)
C56 C57 1.418(5)
C57 C58 1.373(5)
C57 H57 0.9500
C58 C60 1.391(5)
C58 C59 1.506(5)
C59 H59A 0.9800
C59 H59B 0.9800
C59 H59C 0.9800
C60 C62 1.399(4)
C60 H60 0.9500
C61 C62 1.426(4)
C62 C63 1.532(5)
C63 C66 1.535(5)
C63 C64 1.542(5)
C63 C65 1.547(4)
C64 H64A 0.9800
C64 H64B 0.9800
C64 H64C 0.9800
C65 H65A 0.9800
C65 H65B 0.9800
C65 H65C 0.9800
C66 C67 1.381(5)
C66 C71 1.390(5)
C67 C68 1.384(6)
C67 H67 0.9500
C68 C69 1.388(7)
C68 H68 0.9500
C69 C70 1.351(7)
C69 H69 0.9500
C70 C71 1.392(6)
C70 H70 0.9500
C71 H71 0.9500
C1A C1E 1.378(13)
C1A O5' 1.384(13)
C1B C1K 1.368(17)
C1B H1B 0.9500
C1C O5' 1.296(13)
C1C C1F 1.373(13)
C1C C1L 1.415(14)
C1E C1K 1.368(14)
C1E H1E 0.9500
C1F C1J 1.396(12)
C1F H1F 0.9500
C1H C1L 1.337(16)
C1H C1I 1.396(16)
C1H H1H 0.9500
C1I C1J 1.366(13)
C1I H1I 0.9500
C1J H1J 0.9500
C1K H1K 0.9500
C1L H1L 0.9500
O5 C1T 1.410(13)
O5 C1P 1.518(15)
C1P C1G 1.323(19)
C1P C1M 1.325(18)
C1G C1Q 1.55(2)
C1G H1G 0.9500
C1M C1R 1.380(16)
C1M H1M 0.9500
C1Q C1S 1.35(2)
C1Q H1Q 0.9500
C1R C1S 1.328(19)
C1R H1R 0.9500
C1S H1S 0.9500
C1T C1U 1.338(19)
C1T C43A 1.377(19)
C1U C1V 1.418(18)
C1U H1U 0.9500
C43A C44A 1.400(15)
C1V C1W 1.398(15)
C1V H1V 0.9500
C1W C44A 1.390(12)
C1W H1W 0.9500
C44A H44A 0.9500
C12 C15 1.361(7)
C12 O4 1.369(5)
C12 C17 1.382(8)
C13 C14 1.315(8)
C13 C15 1.334(7)
C13 H13 0.9500
C14 C16 1.377(9)
C14 H14 0.9500
C15 H15 0.9500
C16 C17 1.512(9)
C16 H16 0.9500
C17 H17 0.9500
O4 C18 1.399(5)
